data_7034484
loop_
_publ_author_name
'Shi, Pengfei'
'Jiang, Qin'
'Zhao, Xuesong'
'Zhang, Qiong'
'Tian, Yupeng'

_publ_section_title
;
 Study of the one-photon and two-photon properties of two water-soluble
 terpyridines and their zinc complexes.
;
_journal_issue 17
_journal_name_full 'Dalton transactions (Cambridge, England : 2003)'
_journal_page_first 8041
_journal_page_last 8048
_journal_paper_doi 10.1039/c5dt00449g
_journal_volume 44
_journal_year 2015
_chemical_formula_sum 'C34 H31 N3 O3'
_chemical_formula_weight 529.62
_chemical_name_systematic
; 
 ? 
;
_space_group_IT_number 14
_symmetry_cell_setting monoclinic
_symmetry_space_group_name_Hall '-P 2ybc'
_symmetry_space_group_name_H-M 'P 1 21/c 1'
_atom_sites_solution_hydrogens geom
_atom_sites_solution_primary direct
_atom_sites_solution_secondary difmap
_audit_creation_method SHELXL-97
_audit_update_record
;
2015-03-17 deposited with the CCDC.
2015-03-19 downloaded from the CCDC.
;
_cell_angle_alpha 90.00
_cell_angle_beta 100.590(10)
_cell_angle_gamma 90.00
_cell_formula_units_Z 4
_cell_length_a 21.569(2)
_cell_length_b 11.9264(13)
_cell_length_c 11.1252(9)
_cell_measurement_reflns_used 1411
_cell_measurement_temperature 293(2)
_cell_measurement_theta_max 23.9420
_cell_measurement_theta_min 3.8340
_cell_volume 2813.1(5)
_computing_cell_refinement 'Bruker FRAMBO'
_computing_data_collection 'Bruker FRAMBO'
_computing_data_reduction 'Bruker SAINT'
_computing_molecular_graphics 'Bruker SHELXTL'
_computing_publication_material 'Bruker SHELXTL'
_computing_structure_refinement 'SHELXL-97 (Sheldrick, 1997)'
_computing_structure_solution 'SHELXS-97 (Sheldrick, 1990)'
_diffrn_ambient_temperature 293(2)
_diffrn_measured_fraction_theta_full 0.842
_diffrn_measured_fraction_theta_max 0.842
_diffrn_measurement_device_type 'CCD area detector'
_diffrn_measurement_method 'phi and omega scans'
_diffrn_radiation_monochromator graphite
_diffrn_radiation_source 'fine-focus sealed tube'
_diffrn_radiation_type MoK\a
_diffrn_radiation_wavelength 0.71073
_diffrn_reflns_av_R_equivalents 0.0457
_diffrn_reflns_av_unetI/netI 0.1164
_diffrn_reflns_limit_h_max 28
_diffrn_reflns_limit_h_min -28
_diffrn_reflns_limit_k_max 14
_diffrn_reflns_limit_k_min -15
_diffrn_reflns_limit_l_max 14
_diffrn_reflns_limit_l_min -7
_diffrn_reflns_number 9985
_diffrn_reflns_theta_full 28.94
_diffrn_reflns_theta_max 28.94
_diffrn_reflns_theta_min 3.35
_exptl_absorpt_coefficient_mu 0.081
_exptl_absorpt_correction_T_max 0.9770
_exptl_absorpt_correction_T_min 0.9731
_exptl_absorpt_correction_type multi-scan
_exptl_absorpt_process_details sadabs
_exptl_crystal_colour white
_exptl_crystal_density_diffrn 1.251
_exptl_crystal_density_method 'not measured'
_exptl_crystal_description needle
_exptl_crystal_F_000 1120
_exptl_crystal_size_max 0.34
_exptl_crystal_size_mid 0.30
_exptl_crystal_size_min 0.29
_refine_diff_density_max 0.855
_refine_diff_density_min -0.653
_refine_diff_density_rms 0.078
_refine_ls_extinction_method none
_refine_ls_goodness_of_fit_ref 1.033
_refine_ls_hydrogen_treatment mixed
_refine_ls_matrix_type full
_refine_ls_number_parameters 418
_refine_ls_number_reflns 6268
_refine_ls_number_restraints 0
_refine_ls_restrained_S_all 1.033
_refine_ls_R_factor_all 0.2115
_refine_ls_R_factor_gt 0.1220
_refine_ls_shift/su_max 0.001
_refine_ls_shift/su_mean 0.000
_refine_ls_structure_factor_coef Fsqd
_refine_ls_weighting_details 'calc w=1/[\s^2^(Fo^2^)+(0.1487P)^2^+6.8585P] where P=(Fo^2^+2Fc^2^)/3'
_refine_ls_weighting_scheme calc
_refine_ls_wR_factor_gt 0.3143
_refine_ls_wR_factor_ref 0.3825
_reflns_number_gt 3007
_reflns_number_total 6268
_reflns_threshold_expression >2sigma(I)
_cod_data_source_file c5dt00449g2.cif
_cod_data_source_block abjc23
_cod_depositor_comments
;
The following automatic conversions were performed:

'_symmetry_cell_setting' value 'Monoclinic' changed to 'monoclinic'
according to
/usr/data/users/saulius/crontab/automatic-downloads/rss-feeds/RSC/lib/dictionaries/cif_core.dic
dictionary named 'cif_core.dic' version 2.4.2 from 2011-04-26.

Automatic conversion script
Id: cif_fix_values 3105 2015-03-04 15:46:00Z robertas 

 Adding full bibliography for 7034481--7034484.cif.
;
_cod_original_sg_symbol_H-M P2(1)/c
_cod_database_code 7034484

loop_
_symmetry_equiv_pos_as_xyz
'x, y, z'
'-x, y+1/2, -z+1/2'
'-x, -y, -z'
'x, -y-1/2, z-1/2'

loop_
_atom_site_label
_atom_site_type_symbol
_atom_site_fract_x
_atom_site_fract_y
_atom_site_fract_z
_atom_site_U_iso_or_equiv
_atom_site_adp_type
_atom_site_occupancy
_atom_site_symmetry_multiplicity
_atom_site_calc_flag
_atom_site_refinement_flags
_atom_site_disorder_assembly
_atom_site_disorder_group
N1 N 0.39531(19) 0.4022(3) 0.0446(3) 0.0306(9) Uani 1 1 d . . .
N2 N 0.4623(2) 0.1646(4) 0.2181(4) 0.0432(12) Uani 1 1 d . . .
N3 N 0.3095(3) 0.6536(4) -0.0481(4) 0.0542(14) Uani 1 1 d . . .
O1 O 0.06804(18) 0.3991(4) 1.1228(3) 0.0506(11) Uani 1 1 d . A .
O2 O -0.0187(15) 0.330(3) 1.279(2) 0.095(6) Uani 0.767(13) 1 d P A 1
O3 O -0.1150(7) 0.2636(15) 1.4191(18) 0.117(5) Uani 0.767(13) 1 d P A 1
O2' O -0.010(5) 0.357(9) 1.324(7) 0.10(2) Uani 0.233(13) 1 d P A 2
O3' O -0.132(3) 0.254(5) 1.480(4) 0.103(14) Uani 0.233(13) 1 d P A 2
C1 C 0.4056(2) 0.3296(4) 0.1381(4) 0.0287(11) Uani 1 1 d . . .
C2 C 0.3719(2) 0.3325(4) 0.2329(4) 0.0301(11) Uani 1 1 d . . .
H2 H 0.3797 0.2798 0.2955 0.036 Uiso 1 1 calc R . .
C3 C 0.3265(2) 0.4149(4) 0.2338(4) 0.0311(11) Uani 1 1 d . . .
C4 C 0.3157(2) 0.4899(4) 0.1365(4) 0.0321(11) Uani 1 1 d . . .
H4 H 0.2849 0.5451 0.1329 0.039 Uiso 1 1 calc R . .
C5 C 0.3514(2) 0.4816(4) 0.0447(4) 0.0306(11) Uani 1 1 d . . .
C6 C 0.4550(2) 0.2445(4) 0.1326(4) 0.0321(11) Uani 1 1 d . . .
C7 C 0.4911(3) 0.2498(5) 0.0417(5) 0.0442(14) Uani 1 1 d . . .
H7 H 0.4850 0.3070 -0.0161 0.053 Uiso 1 1 calc R . .
C8 C 0.5357(3) 0.1693(6) 0.0386(6) 0.0586(18) Uani 1 1 d . . .
H8 H 0.5604 0.1711 -0.0216 0.070 Uiso 1 1 calc R . .
C9 C 0.5438(3) 0.0856(6) 0.1251(6) 0.0624(19) Uani 1 1 d . . .
H9 H 0.5739 0.0299 0.1245 0.075 Uiso 1 1 calc R . .
C10 C 0.5060(3) 0.0865(6) 0.2128(5) 0.0551(17) Uani 1 1 d . . .
H10 H 0.5113 0.0297 0.2712 0.066 Uiso 1 1 calc R . .
C11 C 0.3436(3) 0.5618(4) -0.0583(4) 0.0364(12) Uani 1 1 d . . .
C12 C 0.3710(3) 0.5407(5) -0.1602(4) 0.0435(14) Uani 1 1 d . . .
H12 H 0.3948 0.4764 -0.1646 0.052 Uiso 1 1 calc R . .
C13 C 0.3618(3) 0.6173(6) -0.2540(5) 0.0545(17) Uani 1 1 d . . .
H13 H 0.3793 0.6045 -0.3233 0.065 Uiso 1 1 calc R . .
C14 C 0.3278(4) 0.7108(6) -0.2465(6) 0.066(2) Uani 1 1 d . . .
H14 H 0.3215 0.7634 -0.3094 0.079 Uiso 1 1 calc R . .
C15 C 0.3023(4) 0.7261(6) -0.1412(6) 0.068(2) Uani 1 1 d . . .
H15 H 0.2789 0.7907 -0.1353 0.081 Uiso 1 1 calc R . .
C16 C 0.2931(2) 0.4275(4) 0.3388(4) 0.0297(11) Uani 1 1 d . . .
C17 C 0.2336(2) 0.4763(5) 0.3252(5) 0.0395(13) Uani 1 1 d . . .
H17 H 0.2136 0.5005 0.2484 0.047 Uiso 1 1 calc R . .
C18 C 0.2038(3) 0.4893(5) 0.4247(5) 0.0412(13) Uani 1 1 d . . .
H18 H 0.1641 0.5226 0.4134 0.049 Uiso 1 1 calc R . .
C19 C 0.2319(2) 0.4535(4) 0.5409(5) 0.0360(12) Uani 1 1 d . . .
C20 C 0.2918(2) 0.4063(4) 0.5544(4) 0.0330(11) Uani 1 1 d . . .
H20 H 0.3120 0.3830 0.6315 0.040 Uiso 1 1 calc R . .
C21 C 0.3221(2) 0.3935(4) 0.4565(4) 0.0334(12) Uani 1 1 d . . .
H21 H 0.3622 0.3618 0.4685 0.040 Uiso 1 1 calc R . .
C22 C 0.1969(2) 0.4627(5) 0.6407(4) 0.0388(13) Uani 1 1 d . . .
H22 H 0.1605 0.5063 0.6271 0.047 Uiso 1 1 calc R . .
C23 C 0.2128(2) 0.4137(4) 0.7502(4) 0.0357(12) Uani 1 1 d . . .
H23 H 0.2511 0.3758 0.7656 0.043 Uiso 1 1 calc R . .
C24 C 0.1754(2) 0.4139(4) 0.8493(4) 0.0357(12) Uani 1 1 d . . .
C25 C 0.1212(3) 0.4785(5) 0.8470(5) 0.0395(13) Uani 1 1 d . . .
H25 H 0.1083 0.5267 0.7815 0.047 Uiso 1 1 calc R . .
C26 C 0.0866(3) 0.4729(5) 0.9382(5) 0.0417(13) Uani 1 1 d . . .
H26 H 0.0508 0.5172 0.9352 0.050 Uiso 1 1 calc R . .
C27 C 0.1056(3) 0.3999(5) 1.0358(5) 0.0403(13) Uani 1 1 d . . .
C28 C 0.1591(2) 0.3354(5) 1.0406(4) 0.0382(13) Uani 1 1 d . . .
H28 H 0.1716 0.2859 1.1051 0.046 Uiso 1 1 calc R . .
C29 C 0.1935(2) 0.3451(5) 0.9499(5) 0.0395(13) Uani 1 1 d . . .
H29 H 0.2305 0.3038 0.9557 0.047 Uiso 1 1 calc R . .
C30 C 0.0837(3) 0.3219(5) 1.2219(5) 0.0491(16) Uani 1 1 d . . .
H30A H 0.1285 0.3246 1.2548 0.059 Uiso 0.767(13) 1 calc PR A 1
H30B H 0.0727 0.2461 1.1943 0.059 Uiso 0.767(13) 1 calc PR A 1
H30C H 0.1088 0.3703 1.2962 0.059 Uiso 0.233(13) 1 d PR A 2
H30D H 0.1120 0.2681 1.2079 0.059 Uiso 0.233(13) 1 d PR A 2
C31 C 0.0457(5) 0.3570(13) 1.3197(10) 0.076(4) Uani 0.767(13) 1 d P A 1
H31A H 0.0617 0.3183 1.3958 0.092 Uiso 0.767(13) 1 calc PR A 1
H31B H 0.0502 0.4370 1.3345 0.092 Uiso 0.767(13) 1 calc PR A 1
C32 C -0.0359(7) 0.2177(14) 1.2966(15) 0.121(6) Uani 0.767(13) 1 d P A 1
H32A H -0.0073 0.1866 1.3661 0.145 Uiso 0.767(13) 1 calc PR A 1
H32B H -0.0313 0.1743 1.2249 0.145 Uiso 0.767(13) 1 calc PR A 1
C33 C -0.1025(7) 0.2069(14) 1.3178(15) 0.107(5) Uani 0.767(13) 1 d P A 1
H33A H -0.1308 0.2344 1.2460 0.128 Uiso 0.767(13) 1 calc PR A 1
H33B H -0.1117 0.1280 1.3266 0.128 Uiso 0.767(13) 1 calc PR A 1
C34 C -0.1747(7) 0.2322(12) 1.4473(14) 0.079(4) Uani 0.767(13) 1 d P A 1
H34A H -0.2075 0.2484 1.3787 0.118 Uiso 0.767(13) 1 calc PR A 1
H34B H -0.1821 0.2737 1.5173 0.118 Uiso 0.767(13) 1 calc PR A 1
H34C H -0.1746 0.1534 1.4650 0.118 Uiso 0.767(13) 1 calc PR A 1
C31' C 0.023(3) 0.280(4) 1.260(4) 0.089(14) Uani 0.233(13) 1 d P A 2
H31C H -0.0059 0.2567 1.1863 0.107 Uiso 0.233(13) 1 calc PR A 2
H31D H 0.0331 0.2138 1.3102 0.107 Uiso 0.233(13) 1 calc PR A 2
C32' C -0.0307(19) 0.307(4) 1.428(4) 0.096(14) Uani 0.233(13) 1 d P A 2
H32C H -0.0016 0.3278 1.5016 0.116 Uiso 0.233(13) 1 calc PR A 2
H32D H -0.0298 0.2265 1.4198 0.116 Uiso 0.233(13) 1 calc PR A 2
C33' C -0.097(2) 0.344(6) 1.440(5) 0.102(15) Uani 0.233(13) 1 d P A 2
H33C H -0.0942 0.4051 1.4979 0.122 Uiso 0.233(13) 1 calc PR A 2
H33D H -0.1192 0.3706 1.3615 0.122 Uiso 0.233(13) 1 calc PR A 2
C34' C -0.161(3) 0.182(5) 1.384(6) 0.13(2) Uani 0.233(13) 1 d P A 2
H34D H -0.1860 0.2263 1.3204 0.189 Uiso 0.233(13) 1 calc PR A 2
H34E H -0.1881 0.1292 1.4146 0.189 Uiso 0.233(13) 1 calc PR A 2
H34F H -0.1294 0.1424 1.3510 0.189 Uiso 0.233(13) 1 calc PR A 2

loop_
_atom_site_aniso_label
_atom_site_aniso_U_11
_atom_site_aniso_U_22
_atom_site_aniso_U_33
_atom_site_aniso_U_23
_atom_site_aniso_U_13
_atom_site_aniso_U_12
N1 0.035(2) 0.033(2) 0.0239(18) -0.0018(17) 0.0063(16) 0.0004(18)
N2 0.045(3) 0.048(3) 0.037(2) 0.001(2) 0.008(2) 0.015(2)
N3 0.083(4) 0.044(3) 0.039(3) 0.011(2) 0.021(3) 0.018(3)
O1 0.048(2) 0.063(3) 0.047(2) 0.022(2) 0.0271(18) 0.006(2)
O2 0.077(10) 0.103(16) 0.111(15) 0.032(11) 0.031(12) -0.013(9)
O3 0.096(10) 0.110(10) 0.143(15) 0.023(12) 0.021(9) -0.023(8)
O2' 0.09(4) 0.11(5) 0.10(5) 0.02(3) 0.02(4) 0.00(3)
O3' 0.09(3) 0.11(3) 0.11(3) 0.03(3) 0.03(2) 0.00(2)
C1 0.035(2) 0.027(3) 0.024(2) -0.0091(19) 0.0053(19) -0.002(2)
C2 0.036(3) 0.032(3) 0.022(2) 0.0006(19) 0.0059(19) 0.004(2)
C3 0.036(3) 0.033(3) 0.025(2) -0.002(2) 0.0064(19) 0.002(2)
C4 0.039(3) 0.029(3) 0.029(2) -0.002(2) 0.007(2) 0.007(2)
C5 0.039(3) 0.030(3) 0.025(2) -0.0016(19) 0.009(2) -0.002(2)
C6 0.033(2) 0.039(3) 0.024(2) -0.007(2) 0.0036(19) 0.002(2)
C7 0.045(3) 0.051(4) 0.039(3) 0.004(3) 0.013(2) 0.011(3)
C8 0.054(4) 0.076(5) 0.052(4) 0.002(3) 0.025(3) 0.021(4)
C9 0.055(4) 0.073(5) 0.060(4) -0.002(4) 0.013(3) 0.034(4)
C10 0.060(4) 0.056(4) 0.049(3) 0.005(3) 0.009(3) 0.023(3)
C11 0.047(3) 0.036(3) 0.027(2) 0.004(2) 0.008(2) 0.002(2)
C12 0.056(3) 0.044(3) 0.033(3) 0.003(2) 0.014(2) -0.001(3)
C13 0.078(4) 0.053(4) 0.037(3) 0.007(3) 0.024(3) -0.004(4)
C14 0.101(6) 0.052(4) 0.049(4) 0.023(3) 0.021(4) 0.008(4)
C15 0.098(6) 0.049(4) 0.060(4) 0.019(3) 0.023(4) 0.022(4)
C16 0.038(3) 0.029(3) 0.024(2) -0.0033(19) 0.0090(19) 0.000(2)
C17 0.041(3) 0.047(3) 0.031(3) 0.002(2) 0.006(2) 0.013(3)
C18 0.037(3) 0.052(4) 0.036(3) 0.001(2) 0.011(2) 0.015(3)
C19 0.038(3) 0.035(3) 0.037(3) -0.003(2) 0.014(2) 0.004(2)
C20 0.038(3) 0.037(3) 0.024(2) 0.000(2) 0.008(2) 0.003(2)
C21 0.033(2) 0.036(3) 0.031(2) 0.001(2) 0.007(2) 0.006(2)
C22 0.037(3) 0.045(3) 0.037(3) -0.003(2) 0.014(2) 0.009(2)
C23 0.037(3) 0.039(3) 0.033(3) -0.004(2) 0.011(2) 0.006(2)
C24 0.040(3) 0.034(3) 0.033(3) -0.003(2) 0.008(2) -0.002(2)
C25 0.046(3) 0.039(3) 0.036(3) 0.007(2) 0.014(2) 0.007(3)
C26 0.048(3) 0.043(3) 0.037(3) 0.007(2) 0.017(2) 0.002(3)
C27 0.039(3) 0.045(3) 0.038(3) 0.007(2) 0.012(2) -0.002(2)
C28 0.037(3) 0.044(3) 0.033(3) 0.011(2) 0.006(2) 0.002(2)
C29 0.033(3) 0.045(3) 0.041(3) 0.002(2) 0.006(2) 0.004(2)
C30 0.038(3) 0.068(4) 0.047(3) 0.037(3) 0.023(2) 0.012(3)
C31 0.064(7) 0.101(10) 0.068(7) 0.031(7) 0.021(6) -0.009(7)
C32 0.103(11) 0.114(13) 0.146(13) 0.020(10) 0.023(9) 0.004(9)
C33 0.098(10) 0.114(12) 0.115(11) 0.028(10) 0.035(8) -0.026(9)
C34 0.069(8) 0.076(9) 0.089(9) -0.023(6) 0.011(7) -0.003(7)
C31' 0.08(3) 0.09(4) 0.10(3) 0.02(3) 0.03(3) 0.00(3)
C32' 0.08(3) 0.11(3) 0.10(3) 0.02(3) 0.02(2) 0.00(2)
C33' 0.09(3) 0.11(4) 0.11(4) 0.02(3) 0.02(3) -0.01(3)
C34' 0.10(4) 0.13(5) 0.14(5) 0.01(4) 0.01(4) 0.00(4)

loop_
_atom_type_symbol
_atom_type_description
_atom_type_scat_dispersion_real
_atom_type_scat_dispersion_imag
_atom_type_scat_source
C C 0.0033 0.0016 'International Tables Vol C Tables 4.2.6.8 and 6.1.1.4'
H H 0.0000 0.0000 'International Tables Vol C Tables 4.2.6.8 and 6.1.1.4'
N N 0.0061 0.0033 'International Tables Vol C Tables 4.2.6.8 and 6.1.1.4'
O O 0.0106 0.0060 'International Tables Vol C Tables 4.2.6.8 and 6.1.1.4'

loop_
_geom_angle_atom_site_label_1
_geom_angle_atom_site_label_2
_geom_angle_atom_site_label_3
_geom_angle
C5 N1 C1 118.2(4)
C10 N2 C6 117.3(5)
C11 N3 C15 116.9(5)
C27 O1 C30 117.5(4)
C32 O2 C31 116(3)
C33 O3 C34 111.7(15)
C31' O2' C32' 113(8)
C34' O3' C33' 113(5)
N1 C1 C2 122.6(4)
N1 C1 C6 115.3(4)
C2 C1 C6 122.0(4)
C1 C2 C3 119.5(4)
C1 C2 H2 120.3
C3 C2 H2 120.3
C2 C3 C4 117.8(4)
C2 C3 C16 121.4(4)
C4 C3 C16 120.7(4)
C3 C4 C5 119.3(5)
C3 C4 H4 120.3
C5 C4 H4 120.3
N1 C5 C4 122.5(4)
N1 C5 C11 115.9(4)
C4 C5 C11 121.6(5)
N2 C6 C7 122.9(5)
N2 C6 C1 116.8(4)
C7 C6 C1 120.3(5)
C8 C7 C6 118.6(6)
C8 C7 H7 120.7
C6 C7 H7 120.7
C7 C8 C9 119.5(6)
C7 C8 H8 120.2
C9 C8 H8 120.2
C8 C9 C10 118.3(6)
C8 C9 H9 120.9
C10 C9 H9 120.9
N2 C10 C9 123.3(6)
N2 C10 H10 118.3
C9 C10 H10 118.3
N3 C11 C12 122.7(5)
N3 C11 C5 116.8(4)
C12 C11 C5 120.6(5)
C13 C12 C11 118.3(6)
C13 C12 H12 120.8
C11 C12 H12 120.8
C14 C13 C12 120.5(6)
C14 C13 H13 119.7
C12 C13 H13 119.7
C13 C14 C15 117.6(6)
C13 C14 H14 121.2
C15 C14 H14 121.2
N3 C15 C14 124.0(6)
N3 C15 H15 118.0
C14 C15 H15 118.0
C17 C16 C21 117.8(4)
C17 C16 C3 121.8(4)
C21 C16 C3 120.4(4)
C18 C17 C16 120.9(5)
C18 C17 H17 119.5
C16 C17 H17 119.5
C17 C18 C19 121.4(5)
C17 C18 H18 119.3
C19 C18 H18 119.3
C18 C19 C20 117.5(5)
C18 C19 C22 119.1(5)
C20 C19 C22 123.3(5)
C21 C20 C19 121.7(4)
C21 C20 H20 119.2
C19 C20 H20 119.2
C20 C21 C16 120.7(5)
C20 C21 H21 119.6
C16 C21 H21 119.6
C23 C22 C19 125.3(5)
C23 C22 H22 117.3
C19 C22 H22 117.3
C22 C23 C24 126.4(5)
C22 C23 H23 116.8
C24 C23 H23 116.8
C29 C24 C25 116.8(5)
C29 C24 C23 119.4(5)
C25 C24 C23 123.8(5)
C26 C25 C24 122.0(5)
C26 C25 H25 119.0
C24 C25 H25 119.0
C25 C26 C27 119.0(5)
C25 C26 H26 120.5
C27 C26 H26 120.5
O1 C27 C28 124.6(5)
O1 C27 C26 115.2(5)
C28 C27 C26 120.2(5)
C29 C28 C27 119.3(5)
C29 C28 H28 120.4
C27 C28 H28 120.4
C28 C29 C24 122.6(5)
C28 C29 H29 118.7
C24 C29 H29 118.7
O1 C30 C31' 109.3(18)
O1 C30 C31 106.9(6)
C31' C30 C31 45.6(19)
O1 C30 H30A 110.3
C31' C30 H30A 138.7
C31 C30 H30A 110.3
O1 C30 H30B 110.3
C31' C30 H30B 67.1
C31 C30 H30B 110.3
H30A C30 H30B 108.6
O1 C30 H30C 105.3
C31' C30 H30C 107.6
C31 C30 H30C 64.3
H30A C30 H30C 50.3
H30B C30 H30C 143.7
O1 C30 H30D 112.9
C31' C30 H30D 116.5
C31 C30 H30D 140.2
H30A C30 H30D 55.9
H30B C30 H30D 55.0
H30C C30 H30D 104.4
O2 C31 C30 109.5(15)
O2 C31 H30C 150.7
C30 C31 H30C 42.0
O2 C31 H31A 109.8
C30 C31 H31A 109.8
H30C C31 H31A 90.8
O2 C31 H31B 109.8
C30 C31 H31B 109.8
H30C C31 H31B 81.6
H31A C31 H31B 108.2
O2 C32 C33 112.6(19)
O2 C32 H32A 109.1
C33 C32 H32A 109.1
O2 C32 H32B 109.1
C33 C32 H32B 109.1
H32A C32 H32B 107.8
O3 C33 C32 115.0(15)
O3 C33 H33A 108.5
C32 C33 H33A 108.5
O3 C33 H33B 108.5
C32 C33 H33B 108.5
H33A C33 H33B 107.5
O2' C31' C30 117(6)
O2' C31' H31C 108.1
C30 C31' H31C 108.1
O2' C31' H31D 108.1
C30 C31' H31D 108.1
H31C C31' H31D 107.3
O2' C32' C33' 113(6)
O2' C32' H32C 108.9
C33' C32' H32C 108.9
O2' C32' H32D 108.9
C33' C32' H32D 108.9
H32C C32' H32D 107.7
O3' C33' C32' 112(5)
O3' C33' H33C 109.2
C32' C33' H33C 109.2
O3' C33' H33D 109.2
C32' C33' H33D 109.2
H33C C33' H33D 107.9
O3' C34' H34D 109.5
O3' C34' H34E 109.5
H34D C34' H34E 109.5
O3' C34' H34F 109.5
H34D C34' H34F 109.5
H34E C34' H34F 109.5

loop_
_geom_bond_atom_site_label_1
_geom_bond_atom_site_label_2
_geom_bond_distance
N1 C5 1.339(6)
N1 C1 1.340(6)
N2 C10 1.334(7)
N2 C6 1.335(6)
N3 C11 1.334(7)
N3 C15 1.336(7)
O1 C27 1.372(6)
O1 C30 1.428(6)
O2 C32 1.41(3)
O2 C31 1.42(3)
O3 C33 1.38(2)
O3 C34 1.43(2)
O2' C31' 1.43(13)
O2' C32' 1.44(11)
O3' C34' 1.43(9)
O3' C33' 1.43(7)
C1 C2 1.386(6)
C1 C6 1.482(7)
C2 C3 1.389(7)
C2 H2 0.9300
C3 C4 1.391(6)
C3 C16 1.488(7)
C4 C5 1.391(7)
C4 H4 0.9300
C5 C11 1.479(7)
C6 C7 1.386(7)
C7 C8 1.363(8)
C7 H7 0.9300
C8 C9 1.376(9)
C8 H8 0.9300
C9 C10 1.381(9)
C9 H9 0.9300
C10 H10 0.9300
C11 C12 1.394(7)
C12 C13 1.374(8)
C12 H12 0.9300
C13 C14 1.346(9)
C13 H13 0.9300
C14 C15 1.395(9)
C14 H14 0.9300
C15 H15 0.9300
C16 C17 1.391(7)
C16 C21 1.403(6)
C17 C18 1.388(7)
C17 H17 0.9300
C18 C19 1.390(7)
C18 H18 0.9300
C19 C20 1.393(7)
C19 C22 1.456(7)
C20 C21 1.377(7)
C20 H20 0.9300
C21 H21 0.9300
C22 C23 1.338(7)
C22 H22 0.9300
C23 C24 1.480(7)
C23 H23 0.9300
C24 C29 1.385(7)
C24 C25 1.396(7)
C25 C26 1.368(7)
C25 H25 0.9300
C26 C27 1.394(7)
C26 H26 0.9300
C27 C28 1.380(7)
C28 C29 1.362(7)
C28 H28 0.9300
C29 H29 0.9300
C30 C31' 1.53(5)
C30 C31 1.536(14)
C30 H30A 0.9700
C30 H30B 0.9700
C30 H30C 1.0707
C30 H30D 0.9190
C31 H30C 1.4411
C31 H31A 0.9700
C31 H31B 0.9700
C32 C33 1.504(19)
C32 H32A 0.9700
C32 H32B 0.9700
C33 H33A 0.9700
C33 H33B 0.9700
C34 H34A 0.9600
C34 H34B 0.9600
C34 H34C 0.9600
C31' H31C 0.9700
C31' H31D 0.9700
C32' C33' 1.53(6)
C32' H32C 0.9700
C32' H32D 0.9700
C33' H33C 0.9700
C33' H33D 0.9700
C34' H34D 0.9600
C34' H34E 0.9600
C34' H34F 0.9600

loop_
_geom_torsion_atom_site_label_1
_geom_torsion_atom_site_label_2
_geom_torsion_atom_site_label_3
_geom_torsion_atom_site_label_4
_geom_torsion
C5 N1 C1 C2 1.1(7)
C5 N1 C1 C6 -179.6(4)
N1 C1 C2 C3 -1.3(7)
C6 C1 C2 C3 179.4(4)
C1 C2 C3 C4 1.5(7)
C1 C2 C3 C16 -174.7(4)
C2 C3 C4 C5 -1.6(7)
C16 C3 C4 C5 174.7(4)
C1 N1 C5 C4 -1.2(7)
C1 N1 C5 C11 178.0(4)
C3 C4 C5 N1 1.4(7)
C3 C4 C5 C11 -177.7(4)
C10 N2 C6 C7 -0.9(8)
C10 N2 C6 C1 178.9(5)
N1 C1 C6 N2 -173.9(4)
C2 C1 C6 N2 5.4(7)
N1 C1 C6 C7 5.8(7)
C2 C1 C6 C7 -174.8(5)
N2 C6 C7 C8 0.5(8)
C1 C6 C7 C8 -179.2(5)
C6 C7 C8 C9 0.0(9)
C7 C8 C9 C10 -0.1(10)
C6 N2 C10 C9 0.7(9)
C8 C9 C10 N2 -0.3(10)
C15 N3 C11 C12 0.0(9)
C15 N3 C11 C5 -180.0(6)
N1 C5 C11 N3 -167.4(5)
C4 C5 C11 N3 11.8(7)
N1 C5 C11 C12 12.7(7)
C4 C5 C11 C12 -168.2(5)
N3 C11 C12 C13 -0.5(9)
C5 C11 C12 C13 179.4(5)
C11 C12 C13 C14 0.7(9)
C12 C13 C14 C15 -0.3(11)
C11 N3 C15 C14 0.4(11)
C13 C14 C15 N3 -0.3(12)
C2 C3 C16 C17 -155.2(5)
C4 C3 C16 C17 28.7(7)
C2 C3 C16 C21 27.1(7)
C4 C3 C16 C21 -149.1(5)
C21 C16 C17 C18 -0.9(8)
C3 C16 C17 C18 -178.7(5)
C16 C17 C18 C19 -0.4(9)
C17 C18 C19 C20 1.4(8)
C17 C18 C19 C22 -176.2(5)
C18 C19 C20 C21 -1.1(8)
C22 C19 C20 C21 176.4(5)
C19 C20 C21 C16 -0.2(8)
C17 C16 C21 C20 1.2(8)
C3 C16 C21 C20 179.0(5)
C18 C19 C22 C23 167.0(6)
C20 C19 C22 C23 -10.5(9)
C19 C22 C23 C24 -174.5(5)
C22 C23 C24 C29 170.0(5)
C22 C23 C24 C25 -8.6(9)
C29 C24 C25 C26 -1.3(8)
C23 C24 C25 C26 177.3(5)
C24 C25 C26 C27 -0.6(8)
C30 O1 C27 C28 -3.4(8)
C30 O1 C27 C26 177.1(5)
C25 C26 C27 O1 -179.6(5)
C25 C26 C27 C28 0.8(8)
O1 C27 C28 C29 -178.6(5)
C26 C27 C28 C29 0.9(8)
C27 C28 C29 C24 -2.9(8)
C25 C24 C29 C28 3.0(8)
C23 C24 C29 C28 -175.6(5)
C27 O1 C30 C31' -145(2)
C27 O1 C30 C31 166.5(7)
C32 O2 C31 C30 82(2)
O1 C30 C31 O2 72.4(17)
C31' C30 C31 O2 -28(3)
C31 O2 C32 C33 149.0(19)
C34 O3 C33 C32 -168.6(13)
O2 C32 C33 O3 -60(2)
C32' O2' C31' C30 -136(5)
O1 C30 C31' O2' -73(6)
C31 C30 C31' O2' 22(5)
C31' O2' C32' C33' -138(7)
C34' O3' C33' C32' -84(6)
O2' C32' C33' O3' 142(5)
